data_7126030
loop_
_publ_author_name
'Giordano, Nico'
'Beavers, Christine M.'
'Kamenev, Konstantin V.'
'Love, Jason B.'
'Pankhurst, James R.'
'Teat, Simon J.'
'Parsons, Simon'

_publ_section_title
;
 Pressure-induced inclusion of neon in the crystal structure of a
 molecular Cu<sub>2</sub>(pacman) complex at 4.67 GPa.
;
_journal_issue 23
_journal_name_full 'Chemical communications (Cambridge, England)'
_journal_page_first 3449
_journal_page_last 3452
_journal_paper_doi 10.1039/c9cc09884d
_journal_volume 56
_journal_year 2020
_chemical_formula_moiety '(C42 H40 Cu2 N8), 3.5(Ne)'
_chemical_formula_sum 'C42 H40 Cu2 N8 Ne3.5'
_chemical_formula_weight 854.53
_space_group_crystal_system monoclinic
_space_group_IT_number 15
_space_group_name_Hall '-C 2yc'
_space_group_name_H-M_alt 'C 1 2/c 1'
_atom_sites_solution_hydrogens geom
_atom_sites_solution_primary dual
_audit_creation_date 2018-11-11
_audit_creation_method
;
Olex2 1.2
(compiled 2018.05.29 svn.r3508 for OlexSys, GUI svn.r5506)
;
_audit_update_record
;
2020-02-09 deposited with the CCDC.	2020-02-17 downloaded from the CCDC.
;
_cell_angle_alpha 90
_cell_angle_beta 84.039(8)
_cell_angle_gamma 90
_cell_formula_units_Z 8
_cell_length_a 24.259(6)
_cell_length_b 9.2882(15)
_cell_length_c 26.841(4)
_cell_measurement_reflns_used 9885
_cell_measurement_temperature 298(2)
_cell_measurement_theta_max 16.971
_cell_measurement_theta_min 2.331
_cell_volume 6015(2)
_computing_cell_refinement 'SAINT V8.38A Bruker-AXS, Madison WI'
_computing_data_collection 'Bruker APEX3 Bruker-AXS, Madison WI'
_computing_data_reduction 'SAINT V8.38A Bruker-AXS, Madison WI'
_computing_molecular_graphics
;
Olex2 (Dolomanov et al., 2009)
Mercury (Macrae, 2006)
;
_computing_publication_material 'Olex2 (Dolomanov et al., 2009)'
_computing_structure_refinement 'SHELXL 2014/7 (Sheldrick, 2014)'
_computing_structure_solution 'SHELXT (Sheldrick, 2015)'
_diffrn_ambient_pressure 4.67
_diffrn_ambient_temperature 298(2)
_diffrn_measured_fraction_theta_full 0.359
_diffrn_measured_fraction_theta_max 0.359
_diffrn_measurement_device_type 'Perkin-Elmer a-Si Detector'
_diffrn_measurement_method '\f scans'
_diffrn_radiation_monochromator 'silicon 111'
_diffrn_radiation_source 'Advanced Light Source Beamline 12.2.2'
_diffrn_radiation_type synchrotron
_diffrn_radiation_wavelength 0.49594
_diffrn_reflns_av_R_equivalents 0.1175
_diffrn_reflns_av_unetI/netI 0.1121
_diffrn_reflns_Laue_measured_fraction_full 0.359
_diffrn_reflns_Laue_measured_fraction_max 0.359
_diffrn_reflns_limit_h_max 18
_diffrn_reflns_limit_h_min -17
_diffrn_reflns_limit_k_max 10
_diffrn_reflns_limit_k_min -10
_diffrn_reflns_limit_l_max 27
_diffrn_reflns_limit_l_min -30
_diffrn_reflns_number 7250
_diffrn_reflns_point_group_measured_fraction_full 0.359
_diffrn_reflns_point_group_measured_fraction_max 0.359
_diffrn_reflns_theta_full 16.952
_diffrn_reflns_theta_max 16.952
_diffrn_reflns_theta_min 1.639
_diffrn_standards_number 0
_exptl_absorpt_coefficient_mu 0.571
_exptl_absorpt_correction_T_max 0.7441
_exptl_absorpt_correction_T_min 0.4632
_exptl_absorpt_correction_type multi-scan
_exptl_absorpt_process_details
;
SADABS-2016/2 (Bruker,2016/2) was used for absorption correction. 
wR2(int) was 0.1556 before and 0.0771 after correction. 
The Ratio of minimum to maximum transmission is 0.6225. 
The \l/2 correction factor is Not present.
;
_exptl_crystal_colour black
_exptl_crystal_density_diffrn 1.887
_exptl_crystal_description block
_exptl_crystal_F_000 3528
_exptl_crystal_size_max 0.09
_exptl_crystal_size_mid 0.08
_exptl_crystal_size_min 0.07
_refine_diff_density_max 0.479
_refine_diff_density_min -0.490
_refine_diff_density_rms 0.096
_refine_ls_extinction_coef 0.033(3)
_refine_ls_extinction_expression Fc^*^=kFc[1+0.001xFc^2^\l^3^/sin(2\q)]^-1/4^
_refine_ls_extinction_method 'SHELXL-2014/7 (Sheldrick 2014'
_refine_ls_goodness_of_fit_ref 1.085
_refine_ls_hydrogen_treatment constr
_refine_ls_matrix_type full
_refine_ls_number_parameters 241
_refine_ls_number_reflns 1840
_refine_ls_number_restraints 52
_refine_ls_restrained_S_all 1.084
_refine_ls_R_factor_all 0.1247
_refine_ls_R_factor_gt 0.0803
_refine_ls_shift/su_max 0.000
_refine_ls_shift/su_mean 0.000
_refine_ls_structure_factor_coef Fsqd
_refine_ls_weighting_details 'w=1/[\s^2^(Fo^2^)+(0.1114P)^2^] where P=(Fo^2^+2Fc^2^)/3'
_refine_ls_weighting_scheme calc
_refine_ls_wR_factor_gt 0.1687
_refine_ls_wR_factor_ref 0.1914
_reflns_Friedel_coverage 0.000
_reflns_number_gt 1294
_reflns_number_total 1840
_reflns_threshold_expression 'I > 2\s(I)'
_cod_data_source_file c9cc09884d3.cif
_cod_data_source_block 4p67GPa
_cod_depositor_comments 'Adding full bibliography for 7126025--7126033.cif.'
_cod_original_formula_sum 'C42 H40 Cu2 N8 Ne3.50'
_cod_database_code 7126030
_shelx_shelxl_version_number 2014/7
_shelx_space_group_comment
;
The symmetry employed for this shelxl refinement is uniquely defined
by the following loop, which should always be used as a source of
symmetry information in preference to the above space-group names.
They are only intended as comments.
;
_shelx_estimated_absorpt_t_max 0.961
_shelx_estimated_absorpt_t_min 0.950
_olex2_refinement_description
;
1. Fixed Uiso
 At 1.2 times of:
  All C(H) groups
 At 1.5 times of:
  All C(H,H,H) groups
2. Restrained distances
 N2-N1
 2.631 with sigma of 0.02
 N3-N1
 3.985 with sigma of 0.02
 N3-N2
 2.621 with sigma of 0.02
 N4-N1
 3.339 with sigma of 0.02
 N4-N2
 3.864 with sigma of 0.02
 N4-N3
 2.541 with sigma of 0.02
 N6-N5
 2.54 with sigma of 0.02
 N7-N5
 3.875 with sigma of 0.02
 N7-N6
 2.623 with sigma of 0.02
 N8-N5
 3.29 with sigma of 0.02
 N8-N6
 3.908 with sigma of 0.02
 N8-N7
 2.604 with sigma of 0.02
 C1-N1
 1.315 with sigma of 0.02
 C1-Cu1
 2.801 with sigma of 0.02
 C36-N1
 1.425 with sigma of 0.02
 C36-Cu1
 3.267 with sigma of 0.02
 C36-C1
 2.33 with sigma of 0.02
 C2-N2
 1.359 with sigma of 0.02
 C2-Cu1
 2.771 with sigma of 0.02
 C5-N2
 1.338 with sigma of 0.02
 C5-Cu1
 2.993 with sigma of 0.02
 C5-C2
 2.209 with sigma of 0.02
 C9-N3
 1.335 with sigma of 0.02
 C9-Cu1
 3.013 with sigma of 0.02
 C12-N3
 1.372 with sigma of 0.02
 C12-Cu1
 2.787 with sigma of 0.02
 C12-C9
 2.209 with sigma of 0.02
 C13-N4
 1.295 with sigma of 0.02
 C13-Cu1
 2.77 with sigma of 0.02
 C14-N4
 1.41 with sigma of 0.02
 C14-Cu1
 2.962 with sigma of 0.02
 C14-C13
 2.406 with sigma of 0.02
 C34-N5
 1.309 with sigma of 0.02
 C34-Cu2
 2.756 with sigma of 0.02
 C35-N5
 1.414 with sigma of 0.02
 C35-Cu2
 3.03 with sigma of 0.02
 C35-C34
 2.404 with sigma of 0.02
 C30-N6
 1.34 with sigma of 0.02
 C30-Cu2
 2.989 with sigma of 0.02
 C33-N6
 1.377 with sigma of 0.02
 C33-Cu2
 2.759 with sigma of 0.02
 C33-C30
 2.217 with sigma of 0.02
 C23-N7
 1.373 with sigma of 0.02
 C23-Cu2
 2.771 with sigma of 0.02
 C26-N7
 1.343 with sigma of 0.02
 C26-Cu2
 3 with sigma of 0.02
 C26-C23
 2.216 with sigma of 0.02
 C21-N8
 1.432 with sigma of 0.02
 C21-Cu2
 3.182 with sigma of 0.02
 C22-N8
 1.312 with sigma of 0.02
 C22-Cu2
 2.771 with sigma of 0.02
 C22-C21
 2.36 with sigma of 0.02
3. Rigid body (RIGU) restrains
 All non-hydrogen atoms
 with sigma for 1-2 distances of 0.004 and sigma for 1-3 distances of 0.004
4. Others
 Fixed Sof: Ne1(0.5)
5.a Aromatic/amide H refined with riding coordinates:
 C1(H1), C3(H3), C4(H4), C10(H10), C11(H11), C13(H13), C15(H15), C20(H20),
 C22(H22), C24(H24), C25(H25), C31(H31), C32(H32), C34(H34), C37(H37), C42(H42)
5.b Idealised Me refined as rotating group:
 C8(H8A,H8B,H8C), C17(H17A,H17B,H17C), C19(H19A,H19B,H19C), C28(H28A,H28B,
 H28C), C29(H29A,H29B,H29C), C39(H39A,H39B,H39C), C41(H41A,H41B,H41C), C7(H7A,
 H7B,H7C)
;
_olex2_submission_special_instructions 'No special instructions were received'

loop_
_space_group_symop_operation_xyz
'x, y, z'
'-x, y, -z+1/2'
'x+1/2, y+1/2, z'
'-x+1/2, y+1/2, -z+1/2'
'-x, -y, -z'
'x, -y, z-1/2'
'-x+1/2, -y+1/2, -z'
'x+1/2, -y+1/2, z-1/2'

loop_
_atom_site_label
_atom_site_type_symbol
_atom_site_fract_x
_atom_site_fract_y
_atom_site_fract_z
_atom_site_U_iso_or_equiv
_atom_site_adp_type
_atom_site_occupancy
_atom_site_site_symmetry_order
_atom_site_calc_flag
_atom_site_refinement_flags_posn
_atom_site_refinement_flags_adp
_atom_site_refinement_flags_occupancy
_atom_site_disorder_assembly
_atom_site_disorder_group
Cu1 Cu 0.75256(14) 0.36060(11) 0.67571(8) 0.0353(18) Uani 1 1 d D U . . .
Cu2 Cu 0.73569(14) 0.58049(11) 0.58113(8) 0.035(2) Uani 1 1 d D U . . .
N1 N 0.6862(6) 0.5083(7) 0.6756(4) 0.021(2) Uiso 1 1 d D U . . .
N2 N 0.7889(6) 0.5261(7) 0.6972(5) 0.024(2) Uiso 1 1 d D U . . .
N3 N 0.8163(6) 0.2528(7) 0.6889(5) 0.021(2) Uiso 1 1 d D U . . .
N4 N 0.7291(6) 0.1693(7) 0.6549(5) 0.023(2) Uiso 1 1 d D U . . .
N5 N 0.6629(5) 0.6706(8) 0.5971(4) 0.023(3) Uiso 1 1 d D U . . .
N6 N 0.7564(6) 0.7735(7) 0.5661(4) 0.024(3) Uiso 1 1 d D U . . .
N7 N 0.8131(6) 0.5322(8) 0.5675(4) 0.022(2) Uiso 1 1 d D U . . .
N8 N 0.7270(6) 0.3618(7) 0.5775(4) 0.025(3) Uiso 1 1 d D U . . .
C1 C 0.7034(8) 0.6332(8) 0.6903(5) 0.019(3) Uiso 1 1 d D U . . .
H1 H 0.6801 0.7127 0.6915 0.023 Uiso 1 1 calc R . . . .
C2 C 0.7561(8) 0.6465(8) 0.7040(5) 0.014(2) Uiso 1 1 d D U . . .
C3 C 0.7873(12) 0.7499(10) 0.7263(6) 0.021(3) Uiso 1 1 d . U . . .
H3 H 0.7761 0.8429 0.7354 0.025 Uiso 1 1 calc R . . . .
C4 C 0.8377(12) 0.6883(10) 0.7323(6) 0.027(3) Uiso 1 1 d . U . . .
H4 H 0.8671 0.7329 0.7459 0.032 Uiso 1 1 calc R . . . .
C5 C 0.8370(7) 0.5470(9) 0.7145(6) 0.021(3) Uiso 1 1 d D U . . .
C6 C 0.8833(12) 0.4380(10) 0.7048(7) 0.028(3) Uiso 1 1 d . U . . .
C8 C 0.9108(13) 0.4545(11) 0.6504(6) 0.027(3) Uiso 1 1 d . U . . .
H8A H 0.8836 0.4390 0.6274 0.041 Uiso 1 1 calc GR . . . .
H8B H 0.9400 0.3850 0.6443 0.041 Uiso 1 1 calc GR . . . .
H8C H 0.9259 0.5497 0.6458 0.041 Uiso 1 1 calc GR . . . .
C9 C 0.8626(7) 0.2852(9) 0.7087(6) 0.019(3) Uiso 1 1 d D U . . .
C10 C 0.8891(12) 0.1575(9) 0.7196(6) 0.027(3) Uiso 1 1 d . U . . .
H10 H 0.9232 0.1489 0.7323 0.033 Uiso 1 1 calc R . . . .
C11 C 0.8549(11) 0.0466(9) 0.7081(6) 0.021(3) Uiso 1 1 d . U . . .
H11 H 0.8612 -0.0510 0.7129 0.025 Uiso 1 1 calc R . . . .
C12 C 0.8093(9) 0.1054(8) 0.6880(6) 0.020(3) Uiso 1 1 d D U . . .
C13 C 0.7619(9) 0.0662(9) 0.6660(6) 0.021(3) Uiso 1 1 d D U . . .
H13 H 0.7541 -0.0296 0.6595 0.025 Uiso 1 1 calc R . . . .
C14 C 0.6813(8) 0.1625(9) 0.6304(6) 0.022(3) Uiso 1 1 d D U . . .
C15 C 0.6381(11) 0.0723(9) 0.6418(6) 0.018(3) Uiso 1 1 d . U . . .
H15 H 0.6415 -0.0008 0.6650 0.021 Uiso 1 1 calc R . . . .
C16 C 0.5907(12) 0.0845(10) 0.6210(6) 0.026(3) Uiso 1 1 d . U . . .
C17 C 0.5434(14) -0.0153(12) 0.6356(7) 0.039(4) Uiso 1 1 d . U . . .
H17A H 0.5573 -0.1043 0.6474 0.059 Uiso 1 1 calc GR . . . .
H17B H 0.5237 -0.0337 0.6070 0.059 Uiso 1 1 calc GR . . . .
H17C H 0.5188 0.0280 0.6617 0.059 Uiso 1 1 calc GR . . . .
C19 C 0.5320(14) 0.2149(12) 0.5636(8) 0.044(4) Uiso 1 1 d . U . . .
H19A H 0.5236 0.1290 0.5460 0.065 Uiso 1 1 calc GR . . . .
H19B H 0.5346 0.2949 0.5409 0.065 Uiso 1 1 calc GR . . . .
H19C H 0.5032 0.2327 0.5902 0.065 Uiso 1 1 calc GR . . . .
C20 C 0.6305(12) 0.2859(10) 0.5724(6) 0.026(3) Uiso 1 1 d . U . . .
H20 H 0.6266 0.3605 0.5499 0.031 Uiso 1 1 calc R . . . .
C21 C 0.6804(7) 0.2699(9) 0.5916(5) 0.021(3) Uiso 1 1 d D U . . .
C22 C 0.7760(7) 0.3036(10) 0.5665(5) 0.023(3) Uiso 1 1 d D U . . .
H22 H 0.7795 0.2040 0.5647 0.027 Uiso 1 1 calc R . . . .
C23 C 0.8206(9) 0.3869(9) 0.5577(6) 0.022(3) Uiso 1 1 d D U . . .
C24 C 0.8719(14) 0.3757(10) 0.5333(7) 0.024(3) Uiso 1 1 d . U . . .
H24 H 0.8890 0.2896 0.5229 0.028 Uiso 1 1 calc R . . . .
C25 C 0.8957(12) 0.5122(9) 0.5260(6) 0.024(3) Uiso 1 1 d . U . . .
H25 H 0.9306 0.5344 0.5101 0.029 Uiso 1 1 calc R . . . .
C26 C 0.8570(6) 0.6051(9) 0.5472(5) 0.020(3) Uiso 1 1 d D U . . .
C27 C 0.8576(12) 0.7683(10) 0.5551(6) 0.023(3) Uiso 1 1 d . U . . .
C28 C 0.8637(15) 0.7916(10) 0.6096(6) 0.023(3) Uiso 1 1 d . U . . .
H28A H 0.8341 0.7435 0.6295 0.035 Uiso 1 1 calc GR . . . .
H28B H 0.8622 0.8929 0.6168 0.035 Uiso 1 1 calc GR . . . .
H28C H 0.8986 0.7535 0.6172 0.035 Uiso 1 1 calc GR . . . .
C29 C 0.9032(12) 0.8361(10) 0.5203(7) 0.024(3) Uiso 1 1 d . U . . .
H29A H 0.9383 0.7962 0.5268 0.037 Uiso 1 1 calc GR . . . .
H29B H 0.9035 0.9382 0.5258 0.037 Uiso 1 1 calc GR . . . .
H29C H 0.8970 0.8169 0.4862 0.037 Uiso 1 1 calc GR . . . .
C30 C 0.8030(7) 0.8349(10) 0.5459(5) 0.025(3) Uiso 1 1 d D U . . .
C31 C 0.7872(12) 0.9688(9) 0.5247(6) 0.012(3) Uiso 1 1 d . U . . .
H31 H 0.8107 1.0350 0.5074 0.015 Uiso 1 1 calc R . . . .
C32 C 0.7274(13) 0.9814(10) 0.5352(6) 0.018(3) Uiso 1 1 d . U . . .
H32 H 0.7053 1.0593 0.5284 0.022 Uiso 1 1 calc R . . . .
C33 C 0.7113(8) 0.8574(9) 0.5566(5) 0.020(3) Uiso 1 1 d D U . . .
C34 C 0.6613(8) 0.8001(9) 0.5761(5) 0.024(3) Uiso 1 1 d D U . . .
H34 H 0.6281 0.8493 0.5746 0.029 Uiso 1 1 calc R . . . .
C35 C 0.6167(6) 0.5984(9) 0.6207(5) 0.020(3) Uiso 1 1 d D U . . .
C36 C 0.6317(6) 0.5068(9) 0.6603(6) 0.018(3) Uiso 1 1 d D U . . .
C37 C 0.5892(13) 0.4168(10) 0.6817(6) 0.025(3) Uiso 1 1 d . U . . .
H37 H 0.5974 0.3515 0.7061 0.030 Uiso 1 1 calc R . . . .
C38 C 0.5362(12) 0.4205(10) 0.6682(6) 0.022(3) Uiso 1 1 d . U . . .
C39 C 0.4918(13) 0.3225(11) 0.6907(7) 0.034(4) Uiso 1 1 d . U . . .
H39A H 0.5083 0.2416 0.7058 0.052 Uiso 1 1 calc GR . . . .
H39B H 0.4702 0.2891 0.6650 0.052 Uiso 1 1 calc GR . . . .
H39C H 0.4683 0.3734 0.7157 0.052 Uiso 1 1 calc GR . . . .
C40 C 0.5224(12) 0.5193(10) 0.6298(6) 0.025(3) Uiso 1 1 d . U . . .
C41 C 0.4679(14) 0.5342(12) 0.6144(7) 0.039(4) Uiso 1 1 d . U . . .
H41A H 0.4591 0.4504 0.5958 0.059 Uiso 1 1 calc GR . . . .
H41B H 0.4665 0.6181 0.5937 0.059 Uiso 1 1 calc GR . . . .
H41C H 0.4415 0.5439 0.6435 0.059 Uiso 1 1 calc GR . . . .
C42 C 0.5646(13) 0.6028(10) 0.6081(7) 0.027(3) Uiso 1 1 d . U . . .
H42 H 0.5568 0.6667 0.5831 0.032 Uiso 1 1 calc R . . . .
Ne4 Ne 0.5184(7) -0.2804(6) 0.7032(4) 0.054(2) Uiso 1 1 d . U . . .
Ne3 Ne 0.3658(6) 0.6277(6) 0.5901(3) 0.050(2) Uiso 1 1 d . U . . .
C18 C 0.5856(12) 0.1964(11) 0.5849(6) 0.030(3) Uiso 1 1 d . U . . .
C7 C 0.9267(14) 0.4669(11) 0.7409(8) 0.031(3) Uiso 1 1 d . U . . .
H7A H 0.9325 0.5688 0.7434 0.047 Uiso 1 1 calc GR . . . .
H7B H 0.9609 0.4211 0.7287 0.047 Uiso 1 1 calc GR . . . .
H7C H 0.9140 0.4291 0.7734 0.047 Uiso 1 1 calc GR . . . .
Ne2 Ne 0.9930(7) 0.3253(6) 0.5464(4) 0.065(2) Uiso 1 1 d . U . . .
Ne1 Ne 1.0000 1.0000 0.5000 0.095(5) Uiso 1 2 d . U P . .

loop_
_atom_site_aniso_label
_atom_site_aniso_U_11
_atom_site_aniso_U_22
_atom_site_aniso_U_33
_atom_site_aniso_U_23
_atom_site_aniso_U_13
_atom_site_aniso_U_12
Cu1 0.056(5) 0.0174(7) 0.0346(16) -0.0033(6) -0.016(3) 0.0008(9)
Cu2 0.056(6) 0.0168(7) 0.0325(16) 0.0021(6) -0.010(3) -0.0040(10)

loop_
_atom_type_symbol
_atom_type_description
_atom_type_scat_dispersion_real
_atom_type_scat_dispersion_imag
_atom_type_scat_source
C C 0.0009 0.0007 'International Tables Vol C Tables 4.2.6.8 and 6.1.1.4'
H H 0.0000 0.0000 'International Tables Vol C Tables 4.2.6.8 and 6.1.1.4'
Cu Cu 0.3009 0.6654 'International Tables Vol C Tables 4.2.6.8 and 6.1.1.4'
N N 0.0021 0.0015 'International Tables Vol C Tables 4.2.6.8 and 6.1.1.4'
Ne Ne 0.0113 0.0076 'International Tables Vol C Tables 4.2.6.8 and 6.1.1.4'

loop_
_geom_angle_atom_site_label_1
_geom_angle_atom_site_label_2
_geom_angle_atom_site_label_3
_geom_angle
_geom_angle_site_symmetry_1
_geom_angle_site_symmetry_3
_geom_angle_publ_flag
N2 Cu1 N1 81.5(4) . . ?
N2 Cu1 N3 87.5(4) . . ?
N2 Cu1 N4 168.4(6) . . ?
N3 Cu1 N1 166.7(4) . . ?
N3 Cu1 N4 80.9(4) . . ?
N4 Cu1 N1 110.1(5) . . ?
N5 Cu2 N8 109.8(5) . . ?
N6 Cu2 N5 81.7(4) . . ?
N6 Cu2 N7 87.0(5) . . ?
N6 Cu2 N8 162.9(6) . . ?
N7 Cu2 N5 167.9(4) . . ?
N7 Cu2 N8 82.1(4) . . ?
C1 N1 Cu1 107.9(10) . . ?
C1 N1 C36 115.5(10) . . ?
C36 N1 Cu1 136.3(6) . . ?
C2 N2 Cu1 114.8(9) . . ?
C5 N2 Cu1 133.4(7) . . ?
C5 N2 C2 110.9(8) . . ?
C9 N3 Cu1 133.8(6) . . ?
C9 N3 C12 110.1(9) . . ?
C12 N3 Cu1 114.4(10) . . ?
C13 N4 Cu1 113.5(8) . . ?
C13 N4 C14 129.4(8) . . ?
C14 N4 Cu1 117.1(6) . . ?
C34 N5 Cu2 111.0(11) . . ?
C34 N5 C35 124.6(13) . . ?
C35 N5 Cu2 123.7(6) . . ?
C30 N6 Cu2 133.5(9) . . ?
C30 N6 C33 109.7(8) . . ?
C33 N6 Cu2 111.9(9) . . ?
C23 N7 Cu2 111.7(11) . . ?
C26 N7 Cu2 132.9(7) . . ?
C26 N7 C23 109.6(13) . . ?
C21 N8 Cu2 131.3(9) . . ?
C22 N8 Cu2 108.9(9) . . ?
C22 N8 C21 119.0(8) . . ?
N1 C1 H1 120.1 . . ?
N1 C1 C2 119.8(12) . . ?
C2 C1 H1 120.1 . . ?
N2 C2 C3 106.5(14) . . ?
C1 C2 N2 115.8(9) . . ?
C1 C2 C3 137.6(14) . . ?
C2 C3 H3 126.5 . . ?
C4 C3 C2 107.0(12) . . ?
C4 C3 H3 126.5 . . ?
C3 C4 H4 126.0 . . ?
C3 C4 C5 107.9(17) . . ?
C5 C4 H4 126.0 . . ?
N2 C5 C4 107.6(14) . . ?
N2 C5 C6 120.6(10) . . ?
C4 C5 C6 130.6(16) . . ?
C5 C6 C8 109.6(12) . . ?
C5 C6 C7 108.8(13) . . ?
C9 C6 C5 112.4(19) . . ?
C9 C6 C8 105.5(11) . . ?
C9 C6 C7 111.6(10) . . ?
C7 C6 C8 109(2) . . ?
C6 C8 H8A 109.5 . . ?
C6 C8 H8B 109.5 . . ?
C6 C8 H8C 109.5 . . ?
H8A C8 H8B 109.5 . . ?
H8A C8 H8C 109.5 . . ?
H8B C8 H8C 109.5 . . ?
N3 C9 C6 118.4(11) . . ?
N3 C9 C10 108.6(11) . . ?
C10 C9 C6 131.2(16) . . ?
C9 C10 H10 126.6 . . ?
C11 C10 C9 106.8(18) . . ?
C11 C10 H10 126.6 . . ?
C10 C11 H11 125.9 . . ?
C10 C11 C12 108.3(11) . . ?
C12 C11 H11 125.9 . . ?
N3 C12 C11 106.2(12) . . ?
N3 C12 C13 112.0(10) . . ?
C11 C12 C13 141.7(8) . . ?
N4 C13 C12 117.2(9) . . ?
N4 C13 H13 121.4 . . ?
C12 C13 H13 121.4 . . ?
N4 C14 C21 112.6(12) . . ?
C15 C14 N4 125.8(11) . . ?
C15 C14 C21 121.5(13) . . ?
C14 C15 H15 118.8 . . ?
C16 C15 C14 122.3(12) . . ?
C16 C15 H15 118.8 . . ?
C15 C16 C17 120.6(13) . . ?
C15 C16 C18 119(2) . . ?
C18 C16 C17 121(2) . . ?
C16 C17 H17A 109.5 . . ?
C16 C17 H17B 109.5 . . ?
C16 C17 H17C 109.5 . . ?
H17A C17 H17B 109.5 . . ?
H17A C17 H17C 109.5 . . ?
H17B C17 H17C 109.5 . . ?
H19A C19 H19B 109.5 . . ?
H19A C19 H19C 109.5 . . ?
H19B C19 H19C 109.5 . . ?
C18 C19 H19A 109.5 . . ?
C18 C19 H19B 109.5 . . ?
C18 C19 H19C 109.5 . . ?
C21 C20 H20 118.4 . . ?
C21 C20 C18 123.2(12) . . ?
C18 C20 H20 118.4 . . ?
N8 C21 C14 122.1(13) . . ?
C20 C21 N8 122.6(12) . . ?
C20 C21 C14 115.1(14) . . ?
N8 C22 H22 119.9 . . ?
N8 C22 C23 120.1(10) . . ?
C23 C22 H22 119.9 . . ?
C22 C23 N7 116.4(16) . . ?
C22 C23 C24 137.2(11) . . ?
C24 C23 N7 105.3(13) . . ?
C23 C24 H24 124.9 . . ?
C23 C24 C25 110.1(16) . . ?
C25 C24 H24 124.9 . . ?
C24 C25 H25 127.5 . . ?
C26 C25 C24 105(2) . . ?
C26 C25 H25 127.5 . . ?
N7 C26 C25 109.7(10) . . ?
N7 C26 C27 117.8(15) . . ?
C25 C26 C27 132.2(17) . . ?
C28 C27 C26 106.4(9) . . ?
C28 C27 C29 113.7(19) . . ?
C28 C27 C30 106(2) . . ?
C29 C27 C26 110.2(17) . . ?
C30 C27 C26 111.2(15) . . ?
C30 C27 C29 109.1(11) . . ?
C27 C28 H28A 109.5 . . ?
C27 C28 H28B 109.5 . . ?
C27 C28 H28C 109.5 . . ?
H28A C28 H28B 109.5 . . ?
H28A C28 H28C 109.5 . . ?
H28B C28 H28C 109.5 . . ?
C27 C29 H29A 109.5 . . ?
C27 C29 H29B 109.5 . . ?
C27 C29 H29C 109.5 . . ?
H29A C29 H29B 109.5 . . ?
H29A C29 H29C 109.5 . . ?
H29B C29 H29C 109.5 . . ?
N6 C30 C27 118.8(11) . . ?
N6 C30 C31 106.3(17) . . ?
C31 C30 C27 134.2(17) . . ?
C30 C31 H31 126.4 . . ?
C30 C31 C32 107.2(17) . . ?
C32 C31 H31 126.4 . . ?
C31 C32 H32 127.6 . . ?
C33 C32 C31 104.9(16) . . ?
C33 C32 H32 127.6 . . ?
C32 C33 N6 111.3(18) . . ?
C32 C33 C34 135.0(18) . . ?
C34 C33 N6 113.2(9) . . ?
N5 C34 C33 116.5(15) . . ?
N5 C34 H34 121.8 . . ?
C33 C34 H34 121.8 . . ?
N5 C35 C36 111.5(12) . . ?
C42 C35 N5 126.9(13) . . ?
C42 C35 C36 121.5(14) . . ?
N1 C36 C35 121.3(12) . . ?
C37 C36 N1 123.6(11) . . ?
C37 C36 C35 115.1(13) . . ?
C36 C37 H37 118.4 . . ?
C38 C37 C36 123.1(12) . . ?
C38 C37 H37 118.4 . . ?
C37 C38 C39 122.5(13) . . ?
C37 C38 C40 120(2) . . ?
C40 C38 C39 118(2) . . ?
C38 C39 H39A 109.5 . . ?
C38 C39 H39B 109.5 . . ?
C38 C39 H39C 109.5 . . ?
H39A C39 H39B 109.5 . . ?
H39A C39 H39C 109.5 . . ?
H39B C39 H39C 109.5 . . ?
C41 C40 C38 124(2) . . ?
C42 C40 C38 116(2) . . ?
C42 C40 C41 119.8(14) . . ?
C40 C41 H41A 109.5 . . ?
C40 C41 H41B 109.5 . . ?
C40 C41 H41C 109.5 . . ?
H41A C41 H41B 109.5 . . ?
H41A C41 H41C 109.5 . . ?
H41B C41 H41C 109.5 . . ?
C35 C42 C40 124.0(13) . . ?
C35 C42 H42 118.0 . . ?
C40 C42 H42 118.0 . . ?
C16 C18 C19 119(2) . . ?
C20 C18 C16 119(2) . . ?
C20 C18 C19 122.4(14) . . ?
C6 C7 H7A 109.5 . . ?
C6 C7 H7B 109.5 . . ?
C6 C7 H7C 109.5 . . ?
H7A C7 H7B 109.5 . . ?
H7A C7 H7C 109.5 . . ?
H7B C7 H7C 109.5 . . ?

loop_
_geom_bond_atom_site_label_1
_geom_bond_atom_site_label_2
_geom_bond_distance
_geom_bond_site_symmetry_2
_geom_bond_publ_flag
Cu1 N1 2.115(11) . ?
Cu1 N2 1.892(9) . ?
Cu1 N3 1.906(11) . ?
Cu1 N4 1.965(7) . ?
Cu2 N5 1.961(13) . ?
Cu2 N6 1.894(8) . ?
Cu2 N7 1.929(14) . ?
Cu2 N8 2.046(7) . ?
N1 C1 1.308(11) . ?
N1 C36 1.427(14) . ?
N2 C2 1.374(13) . ?
N2 C5 1.314(14) . ?
N3 C9 1.326(14) . ?
N3 C12 1.380(10) . ?
N4 C13 1.299(13) . ?
N4 C14 1.392(14) . ?
N5 C34 1.330(11) . ?
N5 C35 1.401(15) . ?
N6 C30 1.330(15) . ?
N6 C33 1.389(15) . ?
N7 C23 1.383(11) . ?
N7 C26 1.330(15) . ?
N8 C21 1.435(15) . ?
N8 C22 1.310(16) . ?
C1 H1 0.9300 . ?
C1 C2 1.37(2) . ?
C2 C3 1.40(2) . ?
C3 H3 0.9300 . ?
C3 C4 1.37(4) . ?
C4 H4 0.9300 . ?
C4 C5 1.398(14) . ?
C5 C6 1.52(3) . ?
C6 C8 1.55(3) . ?
C6 C9 1.506(16) . ?
C6 C7 1.53(3) . ?
C8 H8A 0.9600 . ?
C8 H8B 0.9600 . ?
C8 H8C 0.9600 . ?
C9 C10 1.394(18) . ?
C10 H10 0.9300 . ?
C10 C11 1.38(2) . ?
C11 H11 0.9300 . ?
C11 C12 1.39(3) . ?
C12 C13 1.40(2) . ?
C13 H13 0.9300 . ?
C14 C15 1.35(3) . ?
C14 C21 1.445(17) . ?
C15 H15 0.9300 . ?
C15 C16 1.33(3) . ?
C16 C17 1.49(4) . ?
C16 C18 1.435(18) . ?
C17 H17A 0.9600 . ?
C17 H17B 0.9600 . ?
C17 H17C 0.9600 . ?
C19 H19A 0.9600 . ?
C19 H19B 0.9600 . ?
C19 H19C 0.9600 . ?
C19 C18 1.48(3) . ?
C20 H20 0.9300 . ?
C20 C21 1.37(3) . ?
C20 C18 1.38(4) . ?
C22 H22 0.9300 . ?
C22 C23 1.33(2) . ?
C23 C24 1.35(4) . ?
C24 H24 0.9300 . ?
C24 C25 1.40(2) . ?
C25 H25 0.9300 . ?
C25 C26 1.36(3) . ?
C26 C27 1.531(13) . ?
C27 C28 1.500(19) . ?
C27 C29 1.51(4) . ?
C27 C30 1.51(3) . ?
C28 H28A 0.9600 . ?
C28 H28B 0.9600 . ?
C28 H28C 0.9600 . ?
C29 H29A 0.9600 . ?
C29 H29B 0.9600 . ?
C29 H29C 0.9600 . ?
C30 C31 1.437(16) . ?
C31 H31 0.9300 . ?
C31 C32 1.45(3) . ?
C32 H32 0.9300 . ?
C32 C33 1.33(2) . ?
C33 C34 1.38(3) . ?
C34 H34 0.9300 . ?
C35 C36 1.436(16) . ?
C35 C42 1.34(3) . ?
C36 C37 1.40(3) . ?
C37 H37 0.9300 . ?
C37 C38 1.37(3) . ?
C38 C39 1.49(4) . ?
C38 C40 1.447(17) . ?
C39 H39A 0.9600 . ?
C39 H39B 0.9600 . ?
C39 H39C 0.9600 . ?
C40 C41 1.43(4) . ?
C40 C42 1.36(4) . ?
C41 H41A 0.9600 . ?
C41 H41B 0.9600 . ?
C41 H41C 0.9600 . ?
C42 H42 0.9300 . ?
C7 H7A 0.9600 . ?
C7 H7B 0.9600 . ?
C7 H7C 0.9600 . ?
